data_2209647
loop_
_publ_author_name
'Flower, Kevin R.'
'Pritchard, Robin G.'

_publ_section_title
;
 Bis[2-(2-methylphenylimino)phenyl]mercury(II)
;
_journal_coeditor_code SG2029
_journal_issue 7
_journal_name_full 'Acta Crystallographica Section E'
_journal_page_first m1467
_journal_page_last m1468
_journal_paper_doi 10.1107/S1600536806020149
_journal_volume 62
_journal_year 2006
_chemical_formula_iupac '[Hg (C14 H12 N)2]'
_chemical_formula_moiety 'C28 H24 Hg1 N2'
_chemical_formula_sum 'C28 H24 Hg N2'
_chemical_formula_weight 589.08
_chemical_name_systematic
;
 ?
;
_space_group_IT_number 14
_symmetry_cell_setting monoclinic
_symmetry_space_group_name_Hall '-P 2ybc'
_symmetry_space_group_name_H-M 'P 1 21/c 1'
_atom_sites_solution_hydrogens geom
_atom_sites_solution_primary direct
_atom_sites_solution_secondary difmap
_audit_conform_dict_name cif_core.dic
_audit_conform_dict_version 2.3
_audit_creation_method 'WinGX routine CIF_UPDATE'
_cell_angle_alpha 90
_cell_angle_beta 97.6730(10)
_cell_angle_gamma 90
_cell_formula_units_Z 4
_cell_length_a 11.9925(3)
_cell_length_b 11.3864(3)
_cell_length_c 16.6542(5)
_cell_measurement_reflns_used 13603
_cell_measurement_temperature 293(2)
_cell_measurement_theta_max 27.485
_cell_measurement_theta_min 0.998
_cell_volume 2253.79(11)
_computing_cell_refinement 'SCALEPACK (Otwinowski & Minor, 1997)'
_computing_data_collection 'COLLECT (Nonius, 2000)'
_computing_data_reduction 'SCALEPACK and DENZO (Otwinowski & Minor, 1997)'
_computing_molecular_graphics 'ORTEP-3 for Windows (Farrugia, 1997)'
_computing_publication_material 'WinGX (Farrugia, 1999)'
_computing_structure_refinement 'SHELXL97 (Sheldrick, 1997)'
_computing_structure_solution 'SHELXS97 (Sheldrick, 1997)'
_diffrn_ambient_temperature 293(2)
_diffrn_detector_area_resol_mean 9
_diffrn_measured_fraction_theta_full 0.994
_diffrn_measured_fraction_theta_max 0.994
_diffrn_measurement_device '95mm CCD camera on \k-goniostat'
_diffrn_measurement_device_type 'Nonius KappaCCD'
_diffrn_measurement_method 'CCD rotation images, thick slices'
_diffrn_radiation_monochromator graphite
_diffrn_radiation_type MoK\a
_diffrn_radiation_wavelength 0.71073
_diffrn_reflns_av_R_equivalents 0.0858
_diffrn_reflns_limit_h_max 15
_diffrn_reflns_limit_h_min -15
_diffrn_reflns_limit_k_max 14
_diffrn_reflns_limit_k_min -14
_diffrn_reflns_limit_l_max 19
_diffrn_reflns_limit_l_min -21
_diffrn_reflns_number 14711
_diffrn_reflns_reduction_process
;
 Scaled and merged with SORTAV
 R.H. Blessing, (1987) Cryst. Rev. 1, 3-58
 R.H. Blessing, (1989) J. Appl. Cryst. 22, 396-397
;
_diffrn_reflns_theta_full 27.36
_diffrn_reflns_theta_max 27.36
_diffrn_reflns_theta_min 3.19
_exptl_absorpt_coefficient_mu 6.846
_exptl_absorpt_correction_T_max 0.707
_exptl_absorpt_correction_T_min 0.254
_exptl_absorpt_correction_type multi-scan
_exptl_absorpt_process_details '(SORTAV; Blessing, 1995)'
_exptl_crystal_colour yellow
_exptl_crystal_density_diffrn 1.736
_exptl_crystal_density_method 'not measured'
_exptl_crystal_description plate
_exptl_crystal_F_000 1144
_exptl_crystal_size_max 0.2
_exptl_crystal_size_mid 0.15
_exptl_crystal_size_min 0.05
_refine_diff_density_max 1.54
_refine_diff_density_min -1.638
_refine_ls_extinction_coef 0.00103(15)
_refine_ls_extinction_expression Fc^*^=kFc[1+0.001xFc^2^\l^3^/sin(2\q)]^-1/4^
_refine_ls_extinction_method SHELXL97
_refine_ls_goodness_of_fit_ref 1.021
_refine_ls_hydrogen_treatment constr
_refine_ls_matrix_type full
_refine_ls_number_parameters 283
_refine_ls_number_reflns 5084
_refine_ls_number_restraints 0
_refine_ls_restrained_S_all 1.021
_refine_ls_R_factor_all 0.0947
_refine_ls_R_factor_gt 0.0495
_refine_ls_shift/su_max 0.001
_refine_ls_shift/su_mean 0
_refine_ls_structure_factor_coef Fsqd
_refine_ls_weighting_details 'calc w=1/[\s^2^(Fo^2^)+(0.0284P)^2^+5.7069P] where P=(Fo^2^+2Fc^2^)/3'
_refine_ls_weighting_scheme calc
_refine_ls_wR_factor_gt 0.0787
_refine_ls_wR_factor_ref 0.0921
_reflns_number_gt 3476
_reflns_number_total 5084
_reflns_threshold_expression I>2\s(I)
_cod_data_source_file sg2029.cif
_cod_data_source_block I
_cod_original_sg_symbol_H-M 'P 21/c'
_cod_database_code 2209647
_cod_database_fobs_code 2209647

loop_
_symmetry_equiv_pos_as_xyz
'x, y, z'
'-x, y+1/2, -z+1/2'
'-x, -y, -z'
'x, -y-1/2, z-1/2'

loop_
_atom_site_type_symbol
_atom_site_label
_atom_site_fract_x
_atom_site_fract_y
_atom_site_fract_z
_atom_site_U_iso_or_equiv
_atom_site_adp_type
_atom_site_calc_flag
_atom_site_refinement_flags
_atom_site_occupancy
Hg Hg1 0.51462(2) 0.41352(2) 0.389990(15) 0.02255(12) Uani d . 1
C C1 0.4516(6) 0.3315(6) 0.4861(4) 0.0235(16) Uani d . 1
C C2 0.3449(7) 0.3543(6) 0.5050(4) 0.0320(18) Uani d . 1
H H2 0.301 0.4099 0.4746 0.038 Uiso calc R 1
C C3 0.3004(7) 0.2977(7) 0.5676(5) 0.042(2) Uani d . 1
H H3 0.2278 0.3145 0.5779 0.05 Uiso calc R 1
C C4 0.3658(8) 0.2160(7) 0.6143(5) 0.045(2) Uani d . 1
H H4 0.3371 0.1761 0.6558 0.054 Uiso calc R 1
C C5 0.4737(7) 0.1950(7) 0.5985(4) 0.037(2) Uani d . 1
H H5 0.519 0.1438 0.632 0.044 Uiso calc R 1
C C6 0.5164(6) 0.2467(6) 0.5351(4) 0.0256(16) Uani d . 1
C C7 0.6273(7) 0.2110(6) 0.5197(4) 0.0285(18) Uani d . 1
H H7 0.6633 0.1526 0.5525 0.034 Uiso calc R 1
C C8 0.7850(7) 0.2068(6) 0.4513(4) 0.0297(18) Uani d . 1
C C9 0.7969(8) 0.0870(7) 0.4347(4) 0.040(2) Uani d . 1
H H9 0.7365 0.0362 0.4361 0.048 Uiso calc R 1
C C10 0.8987(10) 0.0445(9) 0.4162(5) 0.059(3) Uani d . 1
H H10 0.9066 -0.0341 0.403 0.07 Uiso calc R 1
C C11 0.9875(9) 0.1205(10) 0.4176(5) 0.062(3) Uani d . 1
H H11 1.0564 0.0917 0.4064 0.075 Uiso calc R 1
C C12 0.9784(7) 0.2378(9) 0.4351(5) 0.050(2) Uani d . 1
H H12 1.0404 0.287 0.4359 0.06 Uiso calc R 1
C C13 0.8744(6) 0.2830(7) 0.4517(4) 0.0333(19) Uani d . 1
C C14 0.8630(7) 0.4101(7) 0.4717(5) 0.041(2) Uani d . 1
H H14A 0.7925 0.4393 0.4451 0.062 Uiso calc R 1
H H14B 0.9236 0.4536 0.4537 0.062 Uiso calc R 1
H H14C 0.8655 0.419 0.5292 0.062 Uiso calc R 1
C C15 0.5770(6) 0.4864(5) 0.2894(4) 0.0203(15) Uani d . 1
C C16 0.6826(6) 0.4634(6) 0.2706(4) 0.0281(17) Uani d . 1
H H16 0.7288 0.413 0.3041 0.034 Uiso calc R 1
C C17 0.7238(7) 0.5116(6) 0.2042(4) 0.0308(18) Uani d . 1
H H17 0.7955 0.4926 0.1929 0.037 Uiso calc R 1
C C18 0.6569(6) 0.5882(6) 0.1549(4) 0.0285(17) Uani d . 1
H H18 0.6842 0.6242 0.1114 0.034 Uiso calc R 1
C C19 0.5489(5) 0.6109(5) 0.1710(4) 0.0146(13) Uani d . 1
H H19 0.5022 0.6585 0.1356 0.018 Uiso calc R 1
C C20 0.5089(6) 0.5652(5) 0.2377(4) 0.0215(15) Uani d . 1
C C21 0.3909(6) 0.5915(6) 0.2481(4) 0.0231(15) Uani d . 1
H H21 0.3547 0.6528 0.2182 0.028 Uiso calc R 1
C C22 0.2222(6) 0.5675(6) 0.3016(4) 0.0240(16) Uani d . 1
C C23 0.1905(6) 0.6849(6) 0.3109(4) 0.0290(17) Uani d . 1
H H23 0.2438 0.7443 0.3115 0.035 Uiso calc R 1
C C24 0.0817(7) 0.7121(6) 0.3190(4) 0.0346(19) Uani d . 1
H H24 0.0612 0.7899 0.326 0.041 Uiso calc R 1
C C25 0.0029(7) 0.6249(7) 0.3169(4) 0.0347(19) Uani d . 1
H H25 -0.0716 0.6439 0.321 0.042 Uiso calc R 1
C C26 0.0332(6) 0.5085(7) 0.3087(4) 0.0315(18) Uani d . 1
H H26 -0.0211 0.4501 0.3085 0.038 Uiso calc R 1
C C27 0.1438(6) 0.4775(6) 0.3007(4) 0.0249(16) Uani d . 1
C C28 0.1756(6) 0.3514(6) 0.2904(5) 0.0342(19) Uani d . 1
H H28A 0.1868 0.3378 0.2352 0.051 Uiso calc R 1
H H28B 0.1164 0.3014 0.304 0.051 Uiso calc R 1
H H28C 0.2438 0.3343 0.3255 0.051 Uiso calc R 1
N N1 0.6795(5) 0.2533(5) 0.4645(3) 0.0272(13) Uani d . 1
N N2 0.3364(5) 0.5348(5) 0.2958(3) 0.0230(13) Uani d . 1

loop_
_atom_site_aniso_label
_atom_site_aniso_U_11
_atom_site_aniso_U_22
_atom_site_aniso_U_33
_atom_site_aniso_U_12
_atom_site_aniso_U_13
_atom_site_aniso_U_23
Hg1 0.02761(18) 0.02238(15) 0.01747(16) -0.00002(15) 0.00228(10) 0.00166(12)
C1 0.025(4) 0.025(4) 0.019(4) -0.007(3) 0.000(3) -0.005(3)
C2 0.038(5) 0.032(4) 0.025(4) -0.004(4) 0.001(4) -0.005(3)
C3 0.043(6) 0.048(5) 0.039(5) -0.005(4) 0.020(4) -0.008(4)
C4 0.066(7) 0.034(5) 0.041(5) -0.017(5) 0.023(5) 0.001(4)
C5 0.037(5) 0.054(5) 0.022(4) 0.016(4) 0.015(4) 0.016(4)
C6 0.036(4) 0.030(4) 0.011(3) -0.004(4) 0.006(3) -0.003(3)
C7 0.041(5) 0.025(4) 0.017(4) 0.000(3) -0.009(3) 0.006(3)
C8 0.033(5) 0.037(4) 0.019(4) 0.005(4) 0.003(3) 0.006(3)
C9 0.049(6) 0.047(5) 0.022(4) 0.009(5) -0.004(4) 0.005(4)
C10 0.084(8) 0.064(6) 0.026(5) 0.029(6) 0.000(5) -0.005(4)
C11 0.060(7) 0.093(8) 0.033(5) 0.047(7) 0.006(5) 0.011(5)
C12 0.038(5) 0.082(7) 0.031(5) 0.001(5) 0.008(4) 0.019(5)
C13 0.024(4) 0.057(5) 0.019(4) 0.006(4) 0.001(3) 0.010(3)
C14 0.037(5) 0.057(5) 0.028(4) -0.008(5) 0.004(4) 0.004(4)
C15 0.028(4) 0.020(3) 0.013(3) -0.005(3) 0.003(3) -0.004(3)
C16 0.030(5) 0.032(4) 0.022(4) 0.008(4) 0.001(3) -0.003(3)
C17 0.032(5) 0.037(4) 0.022(4) -0.002(4) 0.003(4) 0.000(3)
C18 0.039(5) 0.023(3) 0.026(4) -0.009(4) 0.010(3) -0.002(3)
C19 0.009(3) 0.019(3) 0.014(3) 0.004(3) -0.004(3) 0.007(3)
C20 0.028(4) 0.021(3) 0.016(3) -0.003(3) 0.005(3) -0.003(3)
C21 0.025(4) 0.023(3) 0.019(3) 0.000(3) -0.005(3) 0.001(3)
C22 0.024(4) 0.033(4) 0.013(3) 0.002(3) -0.002(3) 0.000(3)
C23 0.031(5) 0.035(4) 0.020(4) -0.001(4) 0.001(3) 0.004(3)
C24 0.036(5) 0.030(4) 0.038(5) 0.008(4) 0.008(4) 0.005(3)
C25 0.023(4) 0.051(5) 0.029(4) 0.008(4) 0.004(4) 0.004(4)
C26 0.021(4) 0.048(5) 0.024(4) -0.007(4) -0.001(3) 0.002(3)
C27 0.020(4) 0.028(4) 0.024(4) -0.001(3) -0.004(3) -0.001(3)
C28 0.024(5) 0.036(4) 0.044(5) -0.001(4) 0.011(4) -0.001(4)
N1 0.027(3) 0.037(3) 0.015(3) -0.006(3) -0.005(3) 0.006(3)
N2 0.023(3) 0.023(3) 0.024(3) -0.001(3) 0.003(3) -0.002(2)

loop_
_atom_type_symbol
_atom_type_description
_atom_type_scat_dispersion_real
_atom_type_scat_dispersion_imag
_atom_type_scat_source
C C 0.0033 0.0016 'International Tables Vol C Tables 4.2.6.8 and 6.1.1.4'
H H 0 0 'International Tables Vol C Tables 4.2.6.8 and 6.1.1.4'
N N 0.0061 0.0033 'International Tables Vol C Tables 4.2.6.8 and 6.1.1.4'
Hg Hg -2.3894 9.2266 'International Tables Vol C Tables 4.2.6.8 and 6.1.1.4'

loop_
_geom_angle_atom_site_label_1
_geom_angle_atom_site_label_2
_geom_angle_atom_site_label_3
_geom_angle
C1 Hg1 C15 176.5(2)
C2 C1 C6 116.5(6)
C2 C1 Hg1 122.3(5)
C6 C1 Hg1 121.2(5)
C1 C2 C3 122.9(7)
C1 C2 H2 118.5
C3 C2 H2 118.5
C4 C3 C2 119.1(8)
C4 C3 H3 120.5
C2 C3 H3 120.5
C5 C4 C3 119.0(7)
C5 C4 H4 120.5
C3 C4 H4 120.5
C6 C5 C4 122.2(7)
C6 C5 H5 118.9
C4 C5 H5 118.9
C5 C6 C1 120.1(7)
C5 C6 C7 117.7(6)
C1 C6 C7 122.2(6)
N1 C7 C6 125.0(6)
N1 C7 H7 117.5
C6 C7 H7 117.5
C13 C8 C9 120.8(7)
C13 C8 N1 118.4(6)
C9 C8 N1 120.7(7)
C10 C9 C8 120.0(9)
C10 C9 H9 120
C8 C9 H9 120
C11 C10 C9 118.8(9)
C11 C10 H10 120.6
C9 C10 H10 120.6
C10 C11 C12 122.3(9)
C10 C11 H11 118.9
C12 C11 H11 118.9
C11 C12 C13 119.6(9)
C11 C12 H12 120.2
C13 C12 H12 120.2
C8 C13 C12 118.5(8)
C8 C13 C14 121.0(7)
C12 C13 C14 120.4(8)
C13 C14 H14A 109.5
C13 C14 H14B 109.5
H14A C14 H14B 109.5
C13 C14 H14C 109.5
H14A C14 H14C 109.5
H14B C14 H14C 109.5
C16 C15 C20 117.1(6)
C16 C15 Hg1 123.1(5)
C20 C15 Hg1 119.7(5)
C15 C16 C17 123.1(7)
C15 C16 H16 118.5
C17 C16 H16 118.5
C18 C17 C16 119.0(7)
C18 C17 H17 120.5
C16 C17 H17 120.5
C17 C18 C19 119.3(6)
C17 C18 H18 120.4
C19 C18 H18 120.4
C20 C19 C18 121.6(6)
C20 C19 H19 119.2
C18 C19 H19 119.2
C19 C20 C15 119.7(6)
C19 C20 C21 117.5(6)
C15 C20 C21 122.5(6)
N2 C21 C20 123.4(6)
N2 C21 H21 118.3
C20 C21 H21 118.3
C27 C22 C23 120.7(7)
C27 C22 N2 117.3(6)
C23 C22 N2 121.9(6)
C24 C23 C22 120.2(7)
C24 C23 H23 119.9
C22 C23 H23 119.9
C23 C24 C25 119.9(7)
C23 C24 H24 120
C25 C24 H24 120
C24 C25 C26 120.5(7)
C24 C25 H25 119.8
C26 C25 H25 119.8
C25 C26 C27 121.0(7)
C25 C26 H26 119.5
C27 C26 H26 119.5
C22 C27 C26 117.6(6)
C22 C27 C28 121.7(6)
C26 C27 C28 120.7(6)
C27 C28 H28A 109.5
C27 C28 H28B 109.5
H28A C28 H28B 109.5
C27 C28 H28C 109.5
H28A C28 H28C 109.5
H28B C28 H28C 109.5
C7 N1 C8 120.4(6)
C21 N2 C22 119.0(6)

loop_
_geom_bond_atom_site_label_1
_geom_bond_atom_site_label_2
_geom_bond_distance
Hg1 C1 2.080(7)
Hg1 C15 2.095(6)
C1 C2 1.382(10)
C1 C6 1.427(10)
C2 C3 1.390(10)
C2 H2 0.93
C3 C4 1.387(11)
C3 H3 0.93
C4 C5 1.376(11)
C4 H4 0.93
C5 C6 1.367(9)
C5 H5 0.93
C6 C7 1.446(10)
C7 N1 1.274(8)
C7 H7 0.93
C8 C13 1.379(10)
C8 C9 1.403(10)
C8 N1 1.415(9)
C9 C10 1.386(12)
C9 H9 0.93
C10 C11 1.370(14)
C10 H10 0.93
C11 C12 1.374(13)
C11 H11 0.93
C12 C13 1.410(10)
C12 H12 0.93
C13 C14 1.496(10)
C14 H14A 0.96
C14 H14B 0.96
C14 H14C 0.96
C15 C16 1.370(9)
C15 C20 1.423(9)
C16 C17 1.383(9)
C16 H16 0.93
C17 C18 1.379(10)
C17 H17 0.93
C18 C19 1.381(9)
C18 H18 0.93
C19 C20 1.371(8)
C19 H19 0.93
C20 C21 1.480(9)
C21 N2 1.270(8)
C21 H21 0.93
C22 C27 1.388(9)
C22 C23 1.404(9)
C22 N2 1.435(8)
C23 C24 1.365(10)
C23 H23 0.93
C24 C25 1.368(10)
C24 H24 0.93
C25 C26 1.386(10)
C25 H25 0.93
C26 C27 1.397(10)
C26 H26 0.93
C27 C28 1.502(10)
C28 H28A 0.96
C28 H28B 0.96
C28 H28C 0.96

loop_
_geom_torsion_atom_site_label_1
_geom_torsion_atom_site_label_2
_geom_torsion_atom_site_label_3
_geom_torsion_atom_site_label_4
_geom_torsion
C6 C1 C2 C3 -0.8(10)
Hg1 C1 C2 C3 178.1(6)
C1 C2 C3 C4 1.1(11)
C2 C3 C4 C5 1.3(12)
C3 C4 C5 C6 -4.0(12)
C4 C5 C6 C1 4.2(12)
C4 C5 C6 C7 -174.8(7)
C2 C1 C6 C5 -1.8(10)
Hg1 C1 C6 C5 179.3(6)
C2 C1 C6 C7 177.3(6)
Hg1 C1 C6 C7 -1.7(9)
C5 C6 C7 N1 -178.0(7)
C1 C6 C7 N1 3.0(11)
C13 C8 C9 C10 -1.8(11)
N1 C8 C9 C10 175.3(6)
C8 C9 C10 C11 2.5(12)
C9 C10 C11 C12 -1.5(13)
C10 C11 C12 C13 -0.4(13)
C9 C8 C13 C12 -0.1(10)
N1 C8 C13 C12 -177.3(6)
C9 C8 C13 C14 -178.2(7)
N1 C8 C13 C14 4.6(10)
C11 C12 C13 C8 1.2(11)
C11 C12 C13 C14 179.3(7)
C20 C15 C16 C17 -0.9(10)
Hg1 C15 C16 C17 -180.0(5)
C15 C16 C17 C18 1.2(11)
C16 C17 C18 C19 -2.8(10)
C17 C18 C19 C20 4.3(10)
C18 C19 C20 C15 -4.0(10)
C18 C19 C20 C21 -178.1(6)
C16 C15 C20 C19 2.2(9)
Hg1 C15 C20 C19 -178.7(5)
C16 C15 C20 C21 176.0(6)
Hg1 C15 C20 C21 -4.9(8)
C19 C20 C21 N2 163.7(6)
C15 C20 C21 N2 -10.2(10)
C27 C22 C23 C24 -0.1(10)
N2 C22 C23 C24 -177.7(6)
C22 C23 C24 C25 -1.0(11)
C23 C24 C25 C26 1.7(11)
C24 C25 C26 C27 -1.4(11)
C23 C22 C27 C26 0.4(10)
N2 C22 C27 C26 178.1(6)
C23 C22 C27 C28 179.7(6)
N2 C22 C27 C28 -2.6(10)
C25 C26 C27 C22 0.3(10)
C25 C26 C27 C28 -179.0(7)
C6 C7 N1 C8 -176.0(6)
C13 C8 N1 C7 -126.5(7)
C9 C8 N1 C7 56.3(9)
C20 C21 N2 C22 179.9(6)
C27 C22 N2 C21 135.0(7)
C23 C22 N2 C21 -47.3(9)

loop_
_cod_related_entry_id
_cod_related_entry_database
_cod_related_entry_code
1 ChemSpider 30655000
